data_4314921
loop_
_publ_author_name
'Darryl A. Boyd'
'Robert J. Crutchley'
'Phillip E. Fanwick'
'Tong Ren'

_publ_section_title
;
 Fc-Fc Electronic Interaction through Equatorial Pathways of a Diruthenium
 Core
;
_journal_name_full 'Inorganic Chemistry'
_journal_page_first 1322
_journal_page_last 1324
_journal_paper_doi 10.1021/ic902378h
_journal_volume 49
_journal_year 2010
_chemical_formula_moiety 'C50 H30 Cl13 Fe1 N6 O2 Ru2,2(C1 H2 Cl2)'
_chemical_formula_sum 'C52 H34 Cl17 Fe N6 O2 Ru2'
_chemical_formula_weight 1635.58
_space_group_IT_number 2
_symmetry_cell_setting triclinic
_symmetry_space_group_name_Hall '-P 1'
_symmetry_space_group_name_H-M 'P -1'
_atom_type_scat_source 'International Tables for Crystallography (Vol C)'
_cell_angle_alpha 92.435(7)
_cell_angle_beta 101.542(5)
_cell_angle_gamma 114.358(5)
_cell_formula_units_Z 2
_cell_length_a 11.0193(7)
_cell_length_b 13.2813(12)
_cell_length_c 23.3502(14)
_cell_measurement_reflns_used 20150
_cell_measurement_temperature 150.00(2)
_cell_measurement_theta_max 63
_cell_measurement_theta_min 4
_cell_volume 3020.1(4)
_computing_cell_refinement 'DENZO/SCALEPACK (Otwinowski & Minor, 1996)'
_computing_data_collection 'Collect (Nonius, 1998)'
_computing_data_reduction 'DENZO/SCALEPACK (Otwinowski & Minor, 1996)'
_computing_molecular_graphics
;
    ORTEP (Johnson, 1976)
    PLATON (Spek, 1997)
;
_computing_publication_material 'SHELX97(Sheldrick, 2008) and local programs'
_computing_structure_refinement 'SHELX97 (Sheldrick, 2008)'
_computing_structure_solution
;
 Direct methods (SIR2004, Burla et al., 2005)
;
_diffrn_ambient_temperature 150.00(2)
_diffrn_measured_fraction_theta_full 0.9292
_diffrn_measured_fraction_theta_max 0.9292
_diffrn_measurement_device_type Nonius_KappaCCD
_diffrn_measurement_method \w
_diffrn_radiation_monochromator 'graphite 002'
_diffrn_radiation_type CU-K\a
_diffrn_radiation_wavelength 1.54184
_diffrn_reflns_av_R_equivalents 0.041
_diffrn_reflns_limit_h_max 12
_diffrn_reflns_limit_h_min 0
_diffrn_reflns_limit_k_max 14
_diffrn_reflns_limit_k_min -15
_diffrn_reflns_limit_l_max 26
_diffrn_reflns_limit_l_min -26
_diffrn_reflns_number 20150
_diffrn_reflns_theta_full 66.6
_diffrn_reflns_theta_max 63.44
_diffrn_reflns_theta_min 4.45
_diffrn_standards_number 0
_exptl_absorpt_coefficient_mu 13.523
_exptl_absorpt_correction_T_max 0.3881
_exptl_absorpt_correction_T_min 0.3045
_exptl_absorpt_correction_type multi-scan
_exptl_absorpt_process_details 'SCALEPACK (Otwinowski & Minor, 1997)'
_exptl_crystal_colour red
_exptl_crystal_density_diffrn 1.798
_exptl_crystal_density_method 'not measured'
_exptl_crystal_description plate
_exptl_crystal_F_000 1614
_exptl_crystal_size_max 0.20
_exptl_crystal_size_mid 0.18
_exptl_crystal_size_min 0.07
_refine_diff_density_max 1.19
_refine_diff_density_min -1.12
_refine_ls_extinction_method none
_refine_ls_goodness_of_fit_ref 1.069
_refine_ls_hydrogen_treatment constr
_refine_ls_matrix_type full
_refine_ls_number_parameters 721
_refine_ls_number_reflns 8689
_refine_ls_number_restraints 0
_refine_ls_R_factor_all 0.072
_refine_ls_R_factor_gt 0.063
_refine_ls_shift/su_max 0.000
_refine_ls_structure_factor_coef Fsqd
_refine_ls_weighting_details '1/[\s^2^(Fo^2^)+(0.0940P)^2^+20.7152P] where P=(Fo^2^+2Fc^2^)/3 '
_refine_ls_weighting_scheme calc
_refine_ls_wR_factor_gt 0.167
_refine_ls_wR_factor_ref 0.176
_reflns_number_gt 7533
_reflns_number_total 8689
_reflns_threshold_expression >2.0\s(I)
_cod_data_source_file ic902378h_si_001_1.cif
_cod_data_source_block compd03
_cod_depositor_comments
;
The following automatic conversions were performed:

'_refine_ls_weighting_scheme' value 'calc ' changed to 'calc'
according to the built-in table from CIF Core dictionary named
'cif_core.dic' version 2.4.1 from 2010-06-29.

Automatic conversion script
Id: cif_fix_values 1646 2011-03-28 12:23:43Z adriana 

The following automatic conversions were performed:

data name '_exptl_absorpt__process_details' was replaced with
'_exptl_absorpt_process_details' as specified in the replacement file
'data/replacement-values/replacement_tags.lst'.

Automatic conversion script
Id: cif_correct_tags 9268 2022-04-12 08:56:07Z antanas 
;
_cod_original_formula_sum 'C52 H34 Cl17 Fe1 N6 O2 Ru2'
_cod_database_code 4314921

loop_
_symmetry_equiv_pos_as_xyz
'x, y, z'
'-x, -y, -z'

loop_
_atom_site_label
_atom_site_fract_x
_atom_site_fract_y
_atom_site_fract_z
_atom_site_U_iso_or_equiv
_atom_site_adp_type
_atom_site_occupancy
_atom_site_symmetry_multiplicity
_atom_site_calc_flag
_atom_site_refinement_flags
_atom_site_disorder_assembly
_atom_site_disorder_group
Ru1 0.48433(5) -0.68253(5) 0.24410(2) 0.02570(17) Uani 1 1 d . . .
Ru2 0.46690(5) -0.51642(5) 0.23259(2) 0.02657(17) Uani 1 1 d . . .
Fe1 0.82148(12) -0.40256(10) 0.45542(5) 0.0320(3) Uani 1 1 d . . .
Cl1 0.51575(18) -0.84997(15) 0.25640(7) 0.0334(4) Uani 1 1 d . . .
Cl13 0.6449(3) -0.8829(2) 0.44634(9) 0.0636(7) Uani 1 1 d . . .
Cl15 0.1123(3) -0.9847(2) 0.43384(13) 0.0768(8) Uani 1 1 d . . .
Cl23 -0.0449(2) -0.42509(19) 0.23373(10) 0.0521(6) Uani 1 1 d . . .
Cl25 0.3701(3) -0.2227(2) 0.42443(10) 0.0610(6) Uani 1 1 d . . .
Cl35 0.0124(3) -1.1237(2) 0.03483(10) 0.0658(7) Uani 1 1 d . . .
Cl36 0.0534(3) -1.1237(2) 0.26836(11) 0.0650(7) Uani 1 1 d . . .
Cl43 0.1405(2) -0.5595(2) -0.05628(9) 0.0516(6) Uani 1 1 d . . .
Cl45 0.2160(2) -0.25655(19) 0.12322(11) 0.0577(6) Uani 1 1 d . . .
Cl53 0.9421(2) -0.7141(2) 0.08698(9) 0.0480(5) Uani 1 1 d . . .
Cl55 0.4413(2) -1.04601(19) 0.06933(11) 0.0570(6) Uani 1 1 d . . .
Cl63 0.5597(3) -0.2937(2) -0.01263(9) 0.0558(6) Uani 1 1 d . . .
Cl65 0.7722(3) -0.05173(19) 0.20166(12) 0.0634(6) Uani 1 1 d . . .
Cl91 0.8809(3) 0.2239(3) 0.35234(14) 0.0874(9) Uani 1 1 d . . .
Cl92 0.9865(3) 0.2221(2) 0.24758(13) 0.0704(7) Uani 1 1 d . . .
Cl93 0.6767(4) -0.1397(4) 0.3530(2) 0.1191(14) Uani 1 1 d . . .
Cl94 0.4524(4) -0.1702(3) 0.25480(15) 0.0970(10) Uani 1 1 d . . .
O7 0.6708(5) -0.5911(4) 0.3042(2) 0.0279(11) Uani 1 1 d . . .
O8 0.6335(5) -0.4366(4) 0.3018(2) 0.0301(11) Uani 1 1 d . . .
N1 0.3945(6) -0.6940(5) 0.3159(3) 0.0288(13) Uani 1 1 d . . .
N2 0.3413(6) -0.5496(5) 0.2902(3) 0.0301(14) Uani 1 1 d . . .
N3 0.2964(6) -0.7650(5) 0.1837(3) 0.0300(13) Uani 1 1 d . . .
N4 0.3093(6) -0.5945(5) 0.1605(3) 0.0302(14) Uani 1 1 d . . .
N5 0.5815(6) -0.6558(5) 0.1739(2) 0.0296(14) Uani 1 1 d . . .
N6 0.5925(6) -0.4783(5) 0.1759(2) 0.0283(13) Uani 1 1 d . . .
C1 0.3356(8) -0.6275(7) 0.3234(3) 0.0355(18) Uani 1 1 d . . .
C3 0.2503(7) -0.7050(7) 0.1506(3) 0.0334(17) Uani 1 1 d . . .
C5 0.6196(7) -0.5570(7) 0.1540(3) 0.0313(17) Uani 1 1 d . . .
C8 0.7035(7) -0.4893(6) 0.3228(3) 0.0289(16) Uani 1 1 d . . .
C11 0.3880(8) -0.7722(6) 0.3580(3) 0.0326(17) Uani 1 1 d . . .
C12 0.5063(9) -0.7826(7) 0.3825(3) 0.0375(18) Uani 1 1 d . . .
C13 0.4994(10) -0.8611(8) 0.4200(4) 0.047(2) Uani 1 1 d . . .
C14 0.3794(12) -0.9248(8) 0.4368(4) 0.055(3) Uani 1 1 d . . .
C15 0.2643(10) -0.9090(8) 0.4126(4) 0.051(2) Uani 1 1 d . . .
C16 0.2674(9) -0.8330(7) 0.3734(3) 0.0399(19) Uani 1 1 d . . .
C21 0.2823(8) -0.4769(7) 0.3027(3) 0.0334(17) Uani 1 1 d . . .
C22 0.1624(7) -0.4864(6) 0.2656(3) 0.0324(17) Uani 1 1 d . . .
C23 0.1085(8) -0.4120(7) 0.2792(3) 0.0360(18) Uani 1 1 d . . .
C24 0.1687(8) -0.3332(7) 0.3284(3) 0.0377(18) Uani 1 1 d . . .
C25 0.2880(8) -0.3245(7) 0.3635(3) 0.0391(19) Uani 1 1 d . . .
C26 0.3476(8) -0.3950(7) 0.3516(3) 0.0377(18) Uani 1 1 d . . .
C31 0.2120(7) -0.8838(7) 0.1721(3) 0.0354(17) Uani 1 1 d . . .
C32 0.1803(8) -0.9422(7) 0.2200(4) 0.0371(18) Uani 1 1 d . . .
C33 0.0963(9) -1.0553(7) 0.2090(4) 0.045(2) Uani 1 1 d . . .
C34 0.0421(9) -1.1123(7) 0.1527(4) 0.045(2) Uani 1 1 d . . .
C35 0.0747(9) -1.0542(7) 0.1066(4) 0.043(2) Uani 1 1 d . . .
C36 0.1605(8) -0.9399(7) 0.1149(3) 0.0374(18) Uani 1 1 d . . .
C41 0.2687(7) -0.5342(6) 0.1183(3) 0.0276(15) Uani 1 1 d . . .
C42 0.2311(7) -0.5726(7) 0.0579(3) 0.0345(17) Uani 1 1 d . . .
C43 0.1913(8) -0.5093(8) 0.0188(3) 0.0400(19) Uani 1 1 d . . .
C44 0.1867(8) -0.4121(8) 0.0376(4) 0.046(2) Uani 1 1 d . . .
C45 0.2255(8) -0.3752(7) 0.0971(4) 0.043(2) Uani 1 1 d . . .
C46 0.2682(7) -0.4356(6) 0.1379(3) 0.0324(17) Uani 1 1 d . . .
C51 0.6200(7) -0.7306(6) 0.1454(3) 0.0294(16) Uani 1 1 d . . .
C52 0.7505(7) -0.6936(7) 0.1347(3) 0.0311(16) Uani 1 1 d . . .
C53 0.7817(8) -0.7655(7) 0.1032(3) 0.0360(18) Uani 1 1 d . . .
C54 0.6901(9) -0.8744(7) 0.0819(4) 0.0414(19) Uani 1 1 d . . .
C55 0.5609(8) -0.9100(7) 0.0944(3) 0.0381(18) Uani 1 1 d . . .
C56 0.5240(8) -0.8405(6) 0.1249(3) 0.0313(16) Uani 1 1 d . . .
C61 0.6218(7) -0.3779(6) 0.1484(3) 0.0266(15) Uani 1 1 d . . .
C62 0.5855(7) -0.3840(6) 0.0880(3) 0.0316(16) Uani 1 1 d . . .
C63 0.6088(8) -0.2881(7) 0.0635(3) 0.0380(19) Uani 1 1 d . . .
C64 0.6667(9) -0.1842(7) 0.0979(4) 0.0417(19) Uani 1 1 d . . .
C65 0.6987(9) -0.1812(7) 0.1584(4) 0.045(2) Uani 1 1 d . . .
C66 0.6782(8) -0.2765(6) 0.1846(4) 0.0375(18) Uani 1 1 d . . .
C81 0.8272(8) -0.4309(7) 0.3701(3) 0.0343(17) Uani 1 1 d . . .
C82 0.8897(8) -0.3126(7) 0.3901(3) 0.0357(17) Uani 1 1 d . . .
C83 1.0010(8) -0.2902(7) 0.4382(3) 0.0390(19) Uani 1 1 d . . .
C84 1.0091(8) -0.3920(7) 0.4486(3) 0.0384(19) Uani 1 1 d . . .
C85 0.9018(7) -0.4792(7) 0.4063(3) 0.0323(17) Uani 1 1 d . . .
C86 0.6204(8) -0.4689(8) 0.4606(4) 0.044(2) Uani 1 1 d . . .
C87 0.6834(9) -0.3537(8) 0.4798(4) 0.049(2) Uani 1 1 d . . .
C88 0.7973(10) -0.3308(9) 0.5280(4) 0.049(2) Uani 1 1 d . . .
C89 0.8015(8) -0.4316(8) 0.5387(4) 0.044(2) Uani 1 1 d . . .
C91 0.8750(11) 0.2555(10) 0.2804(5) 0.074(3) Uani 1 1 d . . .
C92 0.5756(14) -0.0794(11) 0.3164(5) 0.080(4) Uani 1 1 d . . .
C810 0.6932(9) -0.5191(8) 0.4974(4) 0.043(2) Uani 1 1 d . . .
H1 0.2876 -0.6364 0.3537 0.043 Uiso 1 1 calc R . .
H3 0.1723 -0.7420 0.1185 0.040 Uiso 1 1 calc R . .
H5 0.6672 -0.5437 0.1234 0.038 Uiso 1 1 calc R . .
H12 0.5908 -0.7366 0.3737 0.045 Uiso 1 1 calc R . .
H14 0.3766 -0.9768 0.4638 0.066 Uiso 1 1 calc R . .
H16 0.1872 -0.8232 0.3575 0.048 Uiso 1 1 calc R . .
H22 0.1177 -0.5418 0.2318 0.039 Uiso 1 1 calc R . .
H24 0.1281 -0.2858 0.3377 0.045 Uiso 1 1 calc R . .
H26 0.4314 -0.3871 0.3766 0.045 Uiso 1 1 calc R . .
H32 0.2161 -0.9044 0.2593 0.045 Uiso 1 1 calc R . .
H34 -0.0165 -1.1900 0.1459 0.054 Uiso 1 1 calc R . .
H36 0.1830 -0.9017 0.0823 0.045 Uiso 1 1 calc R . .
H42 0.2327 -0.6401 0.0438 0.041 Uiso 1 1 calc R . .
H44 0.1573 -0.3713 0.0101 0.055 Uiso 1 1 calc R . .
H46 0.2966 -0.4083 0.1789 0.039 Uiso 1 1 calc R . .
H52 0.8173 -0.6193 0.1492 0.037 Uiso 1 1 calc R . .
H54 0.7133 -0.9229 0.0600 0.050 Uiso 1 1 calc R . .
H56 0.4348 -0.8670 0.1320 0.038 Uiso 1 1 calc R . .
H62 0.5447 -0.4541 0.0635 0.038 Uiso 1 1 calc R . .
H64 0.6837 -0.1179 0.0805 0.050 Uiso 1 1 calc R . .
H66 0.7021 -0.2724 0.2263 0.045 Uiso 1 1 calc R . .
H82 0.8608 -0.2596 0.3737 0.043 Uiso 1 1 calc R . .
H83 1.0608 -0.2188 0.4601 0.047 Uiso 1 1 calc R . .
H84 1.0750 -0.4004 0.4787 0.046 Uiso 1 1 calc R . .
H85 0.8835 -0.5560 0.4029 0.039 Uiso 1 1 calc R . .
H86 0.5427 -0.5070 0.4286 0.053 Uiso 1 1 calc R . .
H87 0.6551 -0.3004 0.4636 0.059 Uiso 1 1 calc R . .
H88 0.8593 -0.2593 0.5491 0.059 Uiso 1 1 calc R . .
H89 0.8668 -0.4404 0.5689 0.052 Uiso 1 1 calc R . .
H810 0.6728 -0.5962 0.4947 0.052 Uiso 1 1 calc R . .
H91A 0.8997 0.3362 0.2809 0.088 Uiso 1 1 calc R . .
H91B 0.7800 0.2139 0.2562 0.088 Uiso 1 1 calc R . .
H92A 0.6350 -0.0098 0.3033 0.096 Uiso 1 1 calc R . .
H92B 0.5287 -0.0595 0.3439 0.096 Uiso 1 1 calc R . .

loop_
_atom_site_aniso_label
_atom_site_aniso_U_11
_atom_site_aniso_U_22
_atom_site_aniso_U_33
_atom_site_aniso_U_12
_atom_site_aniso_U_13
_atom_site_aniso_U_23
Ru1 0.0287(3) 0.0279(3) 0.0255(3) 0.0166(2) 0.0063(2) 0.0090(2)
Ru2 0.0295(3) 0.0290(3) 0.0269(3) 0.0174(2) 0.0069(2) 0.0091(2)
Fe1 0.0328(6) 0.0394(7) 0.0286(6) 0.0203(5) 0.0064(5) 0.0064(5)
Cl1 0.0404(9) 0.0346(10) 0.0324(9) 0.0223(8) 0.0090(7) 0.0117(7)
Cl13 0.0978(19) 0.0799(18) 0.0397(11) 0.0647(16) 0.0118(12) 0.0210(11)
Cl15 0.100(2) 0.0559(16) 0.0881(19) 0.0269(15) 0.0598(17) 0.0360(14)
Cl23 0.0383(10) 0.0514(13) 0.0668(13) 0.0282(10) -0.0040(10) -0.0048(10)
Cl25 0.0783(16) 0.0637(16) 0.0439(12) 0.0431(13) -0.0031(11) -0.0115(11)
Cl35 0.0813(17) 0.0489(14) 0.0504(13) 0.0258(12) -0.0122(12) -0.0086(10)
Cl36 0.0808(17) 0.0406(13) 0.0652(15) 0.0170(12) 0.0156(13) 0.0245(11)
Cl43 0.0466(11) 0.0766(16) 0.0331(10) 0.0261(11) 0.0117(8) 0.0185(10)
Cl45 0.0645(14) 0.0433(13) 0.0723(15) 0.0333(11) 0.0071(12) 0.0153(11)
Cl53 0.0404(11) 0.0619(14) 0.0561(12) 0.0314(10) 0.0201(9) 0.0174(10)
Cl55 0.0563(13) 0.0391(12) 0.0713(15) 0.0153(10) 0.0206(11) -0.0059(11)
Cl63 0.0743(15) 0.0661(16) 0.0411(11) 0.0414(13) 0.0149(10) 0.0278(10)
Cl65 0.0818(17) 0.0327(12) 0.0717(15) 0.0224(11) 0.0154(13) 0.0044(11)
Cl91 0.091(2) 0.092(2) 0.0708(18) 0.0386(18) 0.0009(15) 0.0189(16)
Cl92 0.0567(14) 0.0528(15) 0.0890(19) 0.0181(12) 0.0030(13) 0.0055(13)
Cl93 0.121(3) 0.158(4) 0.128(3) 0.099(3) 0.041(3) 0.068(3)
Cl94 0.101(2) 0.089(2) 0.0744(19) 0.0160(19) 0.0205(17) 0.0011(17)
O7 0.025(2) 0.030(3) 0.030(2) 0.014(2) 0.0033(19) 0.010(2)
O8 0.033(3) 0.035(3) 0.025(2) 0.018(2) 0.005(2) 0.006(2)
N1 0.035(3) 0.025(3) 0.033(3) 0.019(3) 0.009(3) 0.010(3)
N2 0.041(3) 0.033(4) 0.032(3) 0.027(3) 0.018(3) 0.015(3)
N3 0.028(3) 0.028(3) 0.034(3) 0.013(3) 0.007(3) 0.011(3)
N4 0.029(3) 0.034(4) 0.030(3) 0.018(3) 0.005(3) 0.011(3)
N5 0.042(3) 0.033(4) 0.025(3) 0.027(3) 0.010(3) 0.010(3)
N6 0.032(3) 0.037(4) 0.022(3) 0.020(3) 0.008(2) 0.009(3)
C1 0.037(4) 0.044(5) 0.034(4) 0.022(4) 0.018(3) 0.009(4)
C3 0.032(4) 0.042(5) 0.030(4) 0.021(4) 0.004(3) 0.008(3)
C5 0.033(4) 0.050(5) 0.021(3) 0.027(4) 0.007(3) 0.005(3)
C8 0.034(4) 0.032(4) 0.031(4) 0.019(3) 0.015(3) 0.015(3)
C11 0.044(4) 0.034(4) 0.031(4) 0.023(4) 0.017(3) 0.012(3)
C12 0.060(5) 0.036(5) 0.029(4) 0.029(4) 0.016(4) 0.014(3)
C13 0.077(6) 0.045(5) 0.038(4) 0.041(5) 0.020(4) 0.017(4)
C14 0.099(8) 0.045(6) 0.042(5) 0.045(6) 0.027(5) 0.022(4)
C15 0.075(6) 0.042(5) 0.047(5) 0.031(5) 0.027(5) 0.011(4)
C16 0.064(5) 0.033(5) 0.034(4) 0.029(4) 0.016(4) 0.007(3)
C21 0.040(4) 0.037(5) 0.032(4) 0.022(4) 0.014(3) 0.012(3)
C22 0.030(4) 0.027(4) 0.037(4) 0.009(3) 0.009(3) 0.007(3)
C23 0.034(4) 0.041(5) 0.043(4) 0.024(4) 0.013(3) 0.012(4)
C24 0.045(4) 0.041(5) 0.037(4) 0.027(4) 0.012(4) 0.008(4)
C25 0.048(5) 0.039(5) 0.032(4) 0.020(4) 0.012(4) 0.002(3)
C26 0.042(4) 0.041(5) 0.035(4) 0.024(4) 0.004(3) 0.010(3)
C31 0.031(4) 0.041(5) 0.039(4) 0.021(3) 0.004(3) 0.009(3)
C32 0.039(4) 0.033(4) 0.040(4) 0.016(4) 0.006(3) 0.006(3)
C33 0.045(5) 0.039(5) 0.053(5) 0.023(4) 0.009(4) 0.011(4)
C34 0.045(5) 0.031(5) 0.056(5) 0.018(4) 0.005(4) 0.005(4)
C35 0.046(5) 0.030(5) 0.053(5) 0.022(4) -0.001(4) -0.007(4)
C36 0.037(4) 0.036(5) 0.041(4) 0.020(4) 0.002(3) 0.004(4)
C41 0.023(3) 0.029(4) 0.031(4) 0.010(3) 0.006(3) 0.014(3)
C42 0.033(4) 0.046(5) 0.028(4) 0.019(4) 0.010(3) 0.013(3)
C43 0.031(4) 0.056(6) 0.036(4) 0.018(4) 0.012(3) 0.021(4)
C44 0.034(4) 0.064(6) 0.044(5) 0.025(4) 0.009(4) 0.027(4)
C45 0.038(4) 0.039(5) 0.058(5) 0.021(4) 0.011(4) 0.016(4)
C46 0.029(4) 0.028(4) 0.041(4) 0.013(3) 0.009(3) 0.015(3)
C51 0.032(4) 0.034(4) 0.030(4) 0.021(3) 0.006(3) 0.011(3)
C52 0.026(4) 0.036(4) 0.034(4) 0.016(3) 0.006(3) 0.011(3)
C53 0.033(4) 0.046(5) 0.037(4) 0.023(4) 0.011(3) 0.012(4)
C54 0.051(5) 0.042(5) 0.043(4) 0.029(4) 0.017(4) 0.007(4)
C55 0.046(5) 0.035(5) 0.042(4) 0.025(4) 0.010(4) 0.013(3)
C56 0.039(4) 0.029(4) 0.033(4) 0.021(3) 0.009(3) 0.008(3)
C61 0.027(3) 0.025(4) 0.037(4) 0.018(3) 0.011(3) 0.012(3)
C62 0.033(4) 0.028(4) 0.037(4) 0.013(3) 0.014(3) 0.013(3)
C63 0.045(4) 0.044(5) 0.041(4) 0.029(4) 0.019(4) 0.022(4)
C64 0.052(5) 0.030(5) 0.049(5) 0.021(4) 0.013(4) 0.017(4)
C65 0.051(5) 0.036(5) 0.053(5) 0.021(4) 0.017(4) 0.010(4)
C66 0.049(5) 0.027(4) 0.039(4) 0.017(4) 0.013(4) 0.010(3)
C81 0.038(4) 0.039(5) 0.033(4) 0.020(4) 0.016(3) 0.015(3)
C82 0.044(4) 0.034(5) 0.036(4) 0.023(4) 0.010(3) 0.011(3)
C83 0.041(4) 0.040(5) 0.037(4) 0.019(4) 0.008(3) 0.006(4)
C84 0.034(4) 0.055(6) 0.031(4) 0.024(4) 0.008(3) 0.006(4)
C85 0.028(4) 0.041(5) 0.034(4) 0.018(3) 0.013(3) 0.011(3)
C86 0.037(4) 0.060(6) 0.036(4) 0.023(4) 0.007(4) 0.008(4)
C87 0.056(5) 0.064(6) 0.048(5) 0.041(5) 0.020(4) 0.017(4)
C88 0.060(6) 0.068(7) 0.034(4) 0.039(5) 0.013(4) 0.003(4)
C89 0.040(4) 0.053(6) 0.041(4) 0.022(4) 0.013(4) 0.008(4)
C91 0.052(6) 0.077(8) 0.096(8) 0.031(6) 0.013(6) 0.046(7)
C92 0.107(10) 0.077(8) 0.058(6) 0.048(8) 0.005(6) 0.002(6)
C810 0.048(5) 0.046(5) 0.046(5) 0.023(4) 0.029(4) 0.016(4)

loop_
_atom_type_symbol
_atom_type_radius_bond
Ru 1.25
Fe 1.17
Cl 0.99
O 0.73
N 0.75
C 0.77
H 0.32

loop_
_geom_angle_atom_site_label_1
_geom_angle_atom_site_label_2
_geom_angle_atom_site_label_3
_geom_angle
_geom_angle_site_symmetry_1
_geom_angle_site_symmetry_2
_geom_angle_site_symmetry_3
_geom_angle_publ_flag
O7 Ru1 N3 176.5(2) . . . ?
O7 Ru1 N1 86.4(2) . . . ?
N3 Ru1 N1 93.2(2) . . . ?
O7 Ru1 N5 90.9(2) . . . ?
N3 Ru1 N5 89.2(2) . . . ?
N1 Ru1 N5 175.0(2) . . . ?
O7 Ru1 Ru2 87.85(13) . . . ?
N3 Ru1 Ru2 88.65(17) . . . ?
N1 Ru1 Ru2 88.31(16) . . . ?
N5 Ru1 Ru2 87.36(16) . . . ?
O7 Ru1 Cl1 89.68(14) . . . ?
N3 Ru1 Cl1 93.83(17) . . . ?
N1 Ru1 Cl1 93.49(16) . . . ?
N5 Ru1 Cl1 90.72(16) . . . ?
Ru2 Ru1 Cl1 176.85(5) . . . ?
N4 Ru2 N6 86.7(2) . . . ?
N4 Ru2 O8 176.5(2) . . . ?
N6 Ru2 O8 89.9(2) . . . ?
N4 Ru2 N2 93.9(2) . . . ?
N6 Ru2 N2 178.2(2) . . . ?
O8 Ru2 N2 89.6(2) . . . ?
N4 Ru2 Ru1 89.81(18) . . . ?
N6 Ru2 Ru1 91.71(17) . . . ?
O8 Ru2 Ru1 89.85(14) . . . ?
N2 Ru2 Ru1 90.04(17) . . . ?
C88 Fe1 C81 158.9(4) . . . ?
C88 Fe1 C89 40.0(4) . . . ?
C81 Fe1 C89 159.9(4) . . . ?
C88 Fe1 C85 158.3(3) . . . ?
C81 Fe1 C85 40.6(3) . . . ?
C89 Fe1 C85 123.7(3) . . . ?
C88 Fe1 C87 40.9(3) . . . ?
C81 Fe1 C87 123.3(3) . . . ?
C89 Fe1 C87 67.7(3) . . . ?
C85 Fe1 C87 159.8(3) . . . ?
C88 Fe1 C82 121.6(4) . . . ?
C81 Fe1 C82 41.4(3) . . . ?
C89 Fe1 C82 157.4(3) . . . ?
C85 Fe1 C82 68.8(3) . . . ?
C87 Fe1 C82 107.0(3) . . . ?
C88 Fe1 C86 68.1(4) . . . ?
C81 Fe1 C86 108.6(3) . . . ?
C89 Fe1 C86 67.9(3) . . . ?
C85 Fe1 C86 124.6(3) . . . ?
C87 Fe1 C86 40.0(4) . . . ?
C82 Fe1 C86 123.1(3) . . . ?
C88 Fe1 C84 121.9(3) . . . ?
C81 Fe1 C84 68.2(3) . . . ?
C89 Fe1 C84 108.2(3) . . . ?
C85 Fe1 C84 40.6(3) . . . ?
C87 Fe1 C84 157.9(4) . . . ?
C82 Fe1 C84 68.0(3) . . . ?
C86 Fe1 C84 160.6(4) . . . ?
C88 Fe1 C810 68.1(4) . . . ?
C81 Fe1 C810 123.9(3) . . . ?
C89 Fe1 C810 40.5(3) . . . ?
C85 Fe1 C810 108.9(3) . . . ?
C87 Fe1 C810 67.9(4) . . . ?
C82 Fe1 C810 160.0(3) . . . ?
C86 Fe1 C810 40.7(3) . . . ?
C84 Fe1 C810 124.0(3) . . . ?
C88 Fe1 C83 106.5(4) . . . ?
C81 Fe1 C83 68.3(3) . . . ?
C89 Fe1 C83 122.7(3) . . . ?
C85 Fe1 C83 68.3(3) . . . ?
C87 Fe1 C83 122.1(4) . . . ?
C82 Fe1 C83 40.0(3) . . . ?
C86 Fe1 C83 157.9(3) . . . ?
C84 Fe1 C83 40.4(3) . . . ?
C810 Fe1 C83 159.2(3) . . . ?
C8 O7 Ru1 118.9(4) . . . ?
C8 O8 Ru2 118.6(5) . . . ?
C1 N1 C11 116.4(6) . . . ?
C1 N1 Ru1 118.3(5) . . . ?
C11 N1 Ru1 125.2(4) . . . ?
C1 N2 C21 119.0(6) . . . ?
C1 N2 Ru2 118.7(5) . . . ?
C21 N2 Ru2 121.2(5) . . . ?
C3 N3 C31 115.5(6) . . . ?
C3 N3 Ru1 117.8(5) . . . ?
C31 N3 Ru1 126.6(4) . . . ?
C3 N4 C41 119.3(6) . . . ?
C3 N4 Ru2 118.8(5) . . . ?
C41 N4 Ru2 121.7(5) . . . ?
C5 N5 C51 113.6(6) . . . ?
C5 N5 Ru1 119.2(4) . . . ?
C51 N5 Ru1 127.1(5) . . . ?
C5 N6 C61 119.2(6) . . . ?
C5 N6 Ru2 118.4(5) . . . ?
C61 N6 Ru2 120.5(4) . . . ?
N2 C1 N1 121.9(7) . . . ?
N2 C1 H1 119.00 . . . ?
N1 C1 H1 119.00 . . . ?
N3 C3 N4 121.9(7) . . . ?
N3 C3 H3 119.00 . . . ?
N4 C3 H3 119.00 . . . ?
N6 C5 N5 121.4(6) . . . ?
N6 C5 H5 119.30 . . . ?
N5 C5 H5 119.30 . . . ?
O7 C8 O8 123.3(6) . . . ?
O7 C8 C81 117.7(6) . . . ?
O8 C8 C81 119.0(7) . . . ?
C16 C11 C12 121.1(7) . . . ?
C16 C11 N1 120.6(7) . . . ?
C12 C11 N1 118.3(7) . . . ?
C13 C12 C11 118.7(8) . . . ?
C13 C12 H12 120.60 . . . ?
C11 C12 H12 120.60 . . . ?
C12 C13 C14 122.1(8) . . . ?
C12 C13 Cl13 119.1(7) . . . ?
C14 C13 Cl13 118.8(7) . . . ?
C15 C14 C13 117.1(8) . . . ?
C15 C14 H14 121.50 . . . ?
C13 C14 H14 121.50 . . . ?
C14 C15 C16 122.0(9) . . . ?
C14 C15 Cl15 118.7(7) . . . ?
C16 C15 Cl15 119.3(7) . . . ?
C11 C16 C15 118.9(8) . . . ?
C11 C16 H16 120.60 . . . ?
C15 C16 H16 120.60 . . . ?
C22 C21 C26 120.5(7) . . . ?
C22 C21 N2 120.0(7) . . . ?
C26 C21 N2 119.4(7) . . . ?
C21 C22 C23 118.2(7) . . . ?
C21 C22 H22 120.90 . . . ?
C23 C22 H22 120.90 . . . ?
C24 C23 C22 122.2(7) . . . ?
C24 C23 Cl23 119.1(6) . . . ?
C22 C23 Cl23 118.6(6) . . . ?
C25 C24 C23 118.3(7) . . . ?
C25 C24 H24 120.80 . . . ?
C23 C24 H24 120.80 . . . ?
C24 C25 C26 121.9(7) . . . ?
C24 C25 Cl25 119.6(6) . . . ?
C26 C25 Cl25 118.5(6) . . . ?
C21 C26 C25 118.8(7) . . . ?
C21 C26 H26 120.60 . . . ?
C25 C26 H26 120.60 . . . ?
C36 C31 C32 120.2(8) . . . ?
C36 C31 N3 121.0(7) . . . ?
C32 C31 N3 118.8(7) . . . ?
C33 C32 C31 119.0(8) . . . ?
C33 C32 H32 120.50 . . . ?
C31 C32 H32 120.50 . . . ?
C34 C33 C32 121.9(8) . . . ?
C34 C33 Cl36 120.0(7) . . . ?
C32 C33 Cl36 118.0(7) . . . ?
C35 C34 C33 118.3(8) . . . ?
C35 C34 H34 120.90 . . . ?
C33 C34 H34 120.90 . . . ?
C34 C35 C36 122.5(8) . . . ?
C34 C35 Cl35 119.8(6) . . . ?
C36 C35 Cl35 117.6(7) . . . ?
C31 C36 C35 118.1(8) . . . ?
C31 C36 H36 121.00 . . . ?
C35 C36 H36 121.00 . . . ?
C46 C41 C42 120.2(7) . . . ?
C46 C41 N4 118.4(6) . . . ?
C42 C41 N4 121.4(7) . . . ?
C43 C42 C41 118.3(8) . . . ?
C43 C42 H42 120.80 . . . ?
C41 C42 H42 120.80 . . . ?
C44 C43 C42 122.3(8) . . . ?
C44 C43 Cl43 119.5(6) . . . ?
C42 C43 Cl43 118.1(7) . . . ?
C43 C44 C45 118.4(8) . . . ?
C43 C44 H44 120.80 . . . ?
C45 C44 H44 120.80 . . . ?
C44 C45 C46 121.1(8) . . . ?
C44 C45 Cl45 120.3(7) . . . ?
C46 C45 Cl45 118.6(7) . . . ?
C41 C46 C45 119.6(7) . . . ?
C41 C46 H46 120.20 . . . ?
C45 C46 H46 120.20 . . . ?
C56 C51 C52 119.6(7) . . . ?
C56 C51 N5 119.7(6) . . . ?
C52 C51 N5 120.6(7) . . . ?
C53 C52 C51 119.4(7) . . . ?
C53 C52 H52 120.30 . . . ?
C51 C52 H52 120.30 . . . ?
C52 C53 C54 123.0(7) . . . ?
C52 C53 Cl53 118.1(6) . . . ?
C54 C53 Cl53 118.8(6) . . . ?
C53 C54 C55 116.3(7) . . . ?
C53 C54 H54 121.80 . . . ?
C55 C54 H54 121.80 . . . ?
C56 C55 C54 122.8(8) . . . ?
C56 C55 Cl55 118.4(6) . . . ?
C54 C55 Cl55 118.7(6) . . . ?
C55 C56 C51 118.8(7) . . . ?
C55 C56 H56 120.60 . . . ?
C51 C56 H56 120.60 . . . ?
C62 C61 C66 120.8(7) . . . ?
C62 C61 N6 120.7(6) . . . ?
C66 C61 N6 118.4(6) . . . ?
C63 C62 C61 119.3(7) . . . ?
C63 C62 H62 120.30 . . . ?
C61 C62 H62 120.30 . . . ?
C62 C63 C64 122.0(7) . . . ?
C62 C63 Cl63 120.2(6) . . . ?
C64 C63 Cl63 117.8(6) . . . ?
C65 C64 C63 117.4(8) . . . ?
C65 C64 H64 121.30 . . . ?
C63 C64 H64 121.30 . . . ?
C64 C65 C66 122.2(8) . . . ?
C64 C65 Cl65 117.7(7) . . . ?
C66 C65 Cl65 120.1(7) . . . ?
C65 C66 C61 118.3(7) . . . ?
C65 C66 H66 120.80 . . . ?
C61 C66 H66 120.80 . . . ?
C85 C81 C82 108.2(7) . . . ?
C85 C81 C8 127.0(7) . . . ?
C82 C81 C8 124.7(7) . . . ?
C85 C81 Fe1 70.3(4) . . . ?
C82 C81 Fe1 69.9(4) . . . ?
C8 C81 Fe1 122.7(5) . . . ?
C83 C82 C81 107.5(7) . . . ?
C83 C82 Fe1 70.4(5) . . . ?
C81 C82 Fe1 68.7(4) . . . ?
C83 C82 H82 126.30 . . . ?
C81 C82 H82 126.30 . . . ?
Fe1 C82 H82 126.20 . . . ?
C82 C83 C84 108.5(7) . . . ?
C82 C83 Fe1 69.6(5) . . . ?
C84 C83 Fe1 69.6(5) . . . ?
C82 C83 H83 125.70 . . . ?
C84 C83 H83 125.70 . . . ?
Fe1 C83 H83 126.70 . . . ?
C83 C84 C85 108.3(7) . . . ?
C83 C84 Fe1 70.0(4) . . . ?
C85 C84 Fe1 69.5(4) . . . ?
C83 C84 H84 125.80 . . . ?
C85 C84 H84 125.80 . . . ?
Fe1 C84 H84 126.30 . . . ?
C81 C85 C84 107.5(7) . . . ?
C81 C85 Fe1 69.1(4) . . . ?
C84 C85 Fe1 69.9(4) . . . ?
C81 C85 H85 126.20 . . . ?
C84 C85 H85 126.20 . . . ?
Fe1 C85 H85 126.30 . . . ?
C87 C86 C810 108.2(8) . . . ?
C87 C86 Fe1 69.8(5) . . . ?
C810 C86 Fe1 69.9(5) . . . ?
C87 C86 H86 125.90 . . . ?
C810 C86 H86 125.90 . . . ?
Fe1 C86 H86 125.90 . . . ?
C86 C87 C88 108.0(8) . . . ?
C86 C87 Fe1 70.2(5) . . . ?
C88 C87 Fe1 68.8(5) . . . ?
C86 C87 H87 126.00 . . . ?
C88 C87 H87 126.00 . . . ?
Fe1 C87 H87 126.60 . . . ?
C89 C88 C87 107.8(9) . . . ?
C89 C88 Fe1 70.3(5) . . . ?
C87 C88 Fe1 70.3(5) . . . ?
C89 C88 H88 126.10 . . . ?
C87 C88 H88 126.10 . . . ?
Fe1 C88 H88 124.90 . . . ?
C88 C89 C810 109.2(8) . . . ?
C88 C89 Fe1 69.6(5) . . . ?
C810 C89 Fe1 70.6(5) . . . ?
C88 C89 H89 125.40 . . . ?
C810 C89 H89 125.40 . . . ?
Fe1 C89 H89 125.90 . . . ?
Cl91 C91 Cl92 112.7(6) . . . ?
Cl91 C91 H91A 109.10 . . . ?
Cl92 C91 H91A 109.10 . . . ?
Cl91 C91 H91B 109.10 . . . ?
Cl92 C91 H91B 109.10 . . . ?
H91A C91 H91B 107.80 . . . ?
Cl93 C92 Cl94 111.6(7) . . . ?
Cl93 C92 H92A 109.30 . . . ?
Cl94 C92 H92A 109.30 . . . ?
Cl93 C92 H92B 109.30 . . . ?
Cl94 C92 H92B 109.30 . . . ?
H92A C92 H92B 108.00 . . . ?
C89 C810 C86 106.7(8) . . . ?
C89 C810 Fe1 68.9(5) . . . ?
C86 C810 Fe1 69.4(5) . . . ?
C89 C810 H810 126.70 . . . ?
C86 C810 H810 126.70 . . . ?
Fe1 C810 H810 126.60 . . . ?

loop_
_geom_bond_atom_site_label_1
_geom_bond_atom_site_label_2
_geom_bond_distance
_geom_bond_site_symmetry_1
_geom_bond_site_symmetry_2
_geom_bond_publ_flag
Ru1 O7 2.075(4) . . ?
Ru1 N3 2.075(6) . . ?
Ru1 N1 2.092(6) . . ?
Ru1 N5 2.097(6) . . ?
Ru1 Ru2 2.3141(8) . . ?
Ru1 Cl1 2.4078(18) . . ?
Ru2 N4 2.031(6) . . ?
Ru2 N6 2.035(6) . . ?
Ru2 O8 2.042(5) . . ?
Ru2 N2 2.052(6) . . ?
Fe1 C88 2.026(8) . . ?
Fe1 C81 2.030(7) . . ?
Fe1 C89 2.035(8) . . ?
Fe1 C85 2.047(7) . . ?
Fe1 C87 2.047(8) . . ?
Fe1 C82 2.047(8) . . ?
Fe1 C86 2.051(8) . . ?
Fe1 C84 2.053(7) . . ?
Fe1 C810 2.058(8) . . ?
Fe1 C83 2.058(8) . . ?
Cl13 C13 1.742(9) . . ?
Cl15 C15 1.745(10) . . ?
Cl23 C23 1.743(7) . . ?
Cl25 C25 1.727(8) . . ?
Cl35 C35 1.737(8) . . ?
Cl36 C33 1.727(9) . . ?
Cl43 C43 1.740(8) . . ?
Cl45 C45 1.717(9) . . ?
Cl53 C53 1.740(8) . . ?
Cl55 C55 1.727(9) . . ?
Cl63 C63 1.741(8) . . ?
Cl65 C65 1.735(9) . . ?
Cl91 C91 1.743(11) . . ?
Cl92 C91 1.758(12) . . ?
Cl93 C92 1.740(12) . . ?
Cl94 C92 1.757(12) . . ?
O7 C8 1.278(9) . . ?
O8 C8 1.284(8) . . ?
N1 C1 1.318(9) . . ?
N1 C11 1.450(9) . . ?
N2 C1 1.308(10) . . ?
N2 C21 1.418(9) . . ?
N3 C3 1.310(9) . . ?
N3 C31 1.443(10) . . ?
N4 C3 1.325(10) . . ?
N4 C41 1.413(9) . . ?
N5 C5 1.337(10) . . ?
N5 C51 1.419(9) . . ?
N6 C5 1.309(9) . . ?
N6 C61 1.446(9) . . ?
C1 H1 0.9500 . . ?
C3 H3 0.9500 . . ?
C5 H5 0.9500 . . ?
C8 C81 1.460(10) . . ?
C11 C16 1.371(11) . . ?
C11 C12 1.379(11) . . ?
C12 C13 1.377(11) . . ?
C12 H12 0.9500 . . ?
C13 C14 1.390(14) . . ?
C14 C15 1.383(14) . . ?
C14 H14 0.9500 . . ?
C15 C16 1.386(12) . . ?
C16 H16 0.9500 . . ?
C21 C22 1.381(10) . . ?
C21 C26 1.388(11) . . ?
C22 C23 1.401(11) . . ?
C22 H22 0.9500 . . ?
C23 C24 1.370(11) . . ?
C24 C25 1.360(11) . . ?
C24 H24 0.9500 . . ?
C25 C26 1.394(11) . . ?
C26 H26 0.9500 . . ?
C31 C36 1.388(11) . . ?
C31 C32 1.407(11) . . ?
C32 C33 1.379(12) . . ?
C32 H32 0.9500 . . ?
C33 C34 1.374(12) . . ?
C34 C35 1.372(13) . . ?
C34 H34 0.9500 . . ?
C35 C36 1.397(11) . . ?
C36 H36 0.9500 . . ?
C41 C46 1.372(11) . . ?
C41 C42 1.397(10) . . ?
C42 C43 1.394(11) . . ?
C42 H42 0.9500 . . ?
C43 C44 1.370(13) . . ?
C44 C45 1.374(12) . . ?
C44 H44 0.9500 . . ?
C45 C46 1.403(11) . . ?
C46 H46 0.9500 . . ?
C51 C56 1.394(10) . . ?
C51 C52 1.394(10) . . ?
C52 C53 1.373(11) . . ?
C52 H52 0.9500 . . ?
C53 C54 1.376(12) . . ?
C54 C55 1.399(11) . . ?
C54 H54 0.9500 . . ?
C55 C56 1.377(11) . . ?
C56 H56 0.9500 . . ?
C61 C62 1.378(10) . . ?
C61 C66 1.384(10) . . ?
C62 C63 1.366(11) . . ?
C62 H62 0.9500 . . ?
C63 C64 1.388(12) . . ?
C64 C65 1.380(12) . . ?
C64 H64 0.9500 . . ?
C65 C66 1.382(12) . . ?
C66 H66 0.9500 . . ?
C81 C85 1.416(10) . . ?
C81 C82 1.441(11) . . ?
C82 C83 1.404(11) . . ?
C82 H82 0.9500 . . ?
C83 C84 1.420(12) . . ?
C83 H83 0.9500 . . ?
C84 C85 1.422(11) . . ?
C84 H84 0.9500 . . ?
C85 H85 0.9500 . . ?
C86 C87 1.401(13) . . ?
C86 C810 1.429(12) . . ?
C86 H86 0.9500 . . ?
C87 C88 1.422(12) . . ?
C87 H87 0.9500 . . ?
C88 C89 1.391(13) . . ?
C88 H88 0.9500 . . ?
C89 C810 1.415(12) . . ?
C89 H89 0.9500 . . ?
C91 H91A 0.9900 . . ?
C91 H91B 0.9900 . . ?
C92 H92A 0.9900 . . ?
C92 H92B 0.9900 . . ?
C810 H810 0.9500 . . ?

loop_
_geom_torsion_atom_site_label_1
_geom_torsion_atom_site_label_2
_geom_torsion_atom_site_label_3
_geom_torsion_atom_site_label_4
_geom_torsion
_geom_torsion_site_symmetry_1
_geom_torsion_site_symmetry_2
_geom_torsion_site_symmetry_3
_geom_torsion_site_symmetry_4
_geom_torsion_publ_flag
O7 Ru1 Ru2 N4 167.5(2) . . . . ?
N3 Ru1 Ru2 N4 -12.7(2) . . . . ?
N1 Ru1 Ru2 N4 -106.0(2) . . . . ?
N5 Ru1 Ru2 N4 76.5(2) . . . . ?
Cl1 Ru1 Ru2 N4 129.1(9) . . . . ?
O7 Ru1 Ru2 N6 80.9(2) . . . . ?
N3 Ru1 Ru2 N6 -99.3(2) . . . . ?
N1 Ru1 Ru2 N6 167.4(2) . . . . ?
N5 Ru1 Ru2 N6 -10.1(2) . . . . ?
Cl1 Ru1 Ru2 N6 42.5(9) . . . . ?
O7 Ru1 Ru2 O8 -8.97(18) . . . . ?
N3 Ru1 Ru2 O8 170.8(2) . . . . ?
N1 Ru1 Ru2 O8 77.5(2) . . . . ?
N5 Ru1 Ru2 O8 -100.0(2) . . . . ?
Cl1 Ru1 Ru2 O8 -47.4(9) . . . . ?
O7 Ru1 Ru2 N2 -98.6(2) . . . . ?
N3 Ru1 Ru2 N2 81.2(2) . . . . ?
N1 Ru1 Ru2 N2 -12.1(2) . . . . ?
N5 Ru1 Ru2 N2 170.5(2) . . . . ?
Cl1 Ru1 Ru2 N2 -137.0(9) . . . . ?
N3 Ru1 O7 C8 8(4) . . . . ?
N1 Ru1 O7 C8 -76.9(5) . . . . ?
N5 Ru1 O7 C8 98.9(5) . . . . ?
Ru2 Ru1 O7 C8 11.6(5) . . . . ?
Cl1 Ru1 O7 C8 -170.4(5) . . . . ?
N4 Ru2 O8 C8 -75(4) . . . . ?
N6 Ru2 O8 C8 -81.9(5) . . . . ?
N2 Ru2 O8 C8 99.8(5) . . . . ?
Ru1 Ru2 O8 C8 9.8(5) . . . . ?
O7 Ru1 N1 C1 101.4(6) . . . . ?
N3 Ru1 N1 C1 -75.1(6) . . . . ?
N5 Ru1 N1 C1 44(3) . . . . ?
Ru2 Ru1 N1 C1 13.4(5) . . . . ?
Cl1 Ru1 N1 C1 -169.2(5) . . . . ?
O7 Ru1 N1 C11 -80.5(6) . . . . ?
N3 Ru1 N1 C11 103.0(6) . . . . ?
N5 Ru1 N1 C11 -138(2) . . . . ?
Ru2 Ru1 N1 C11 -168.5(6) . . . . ?
Cl1 Ru1 N1 C11 8.9(6) . . . . ?
N4 Ru2 N2 C1 104.9(6) . . . . ?
N6 Ru2 N2 C1 -147(7) . . . . ?
O8 Ru2 N2 C1 -74.8(6) . . . . ?
Ru1 Ru2 N2 C1 15.0(6) . . . . ?
N4 Ru2 N2 C21 -87.3(6) . . . . ?
N6 Ru2 N2 C21 21(7) . . . . ?
O8 Ru2 N2 C21 93.1(6) . . . . ?
Ru1 Ru2 N2 C21 -177.1(5) . . . . ?
O7 Ru1 N3 C3 20(4) . . . . ?
N1 Ru1 N3 C3 104.2(5) . . . . ?
N5 Ru1 N3 C3 -71.4(6) . . . . ?
Ru2 Ru1 N3 C3 16.0(5) . . . . ?
Cl1 Ru1 N3 C3 -162.1(5) . . . . ?
O7 Ru1 N3 C31 -163(3) . . . . ?
N1 Ru1 N3 C31 -78.6(6) . . . . ?
N5 Ru1 N3 C31 105.8(6) . . . . ?
Ru2 Ru1 N3 C31 -166.8(6) . . . . ?
Cl1 Ru1 N3 C31 15.1(6) . . . . ?
N6 Ru2 N4 C3 105.4(6) . . . . ?
O8 Ru2 N4 C3 98(4) . . . . ?
N2 Ru2 N4 C3 -76.4(6) . . . . ?
Ru1 Ru2 N4 C3 13.6(5) . . . . ?
N6 Ru2 N4 C41 -69.4(5) . . . . ?
O8 Ru2 N4 C41 -77(4) . . . . ?
N2 Ru2 N4 C41 108.8(5) . . . . ?
Ru1 Ru2 N4 C41 -161.1(5) . . . . ?
O7 Ru1 N5 C5 -77.6(5) . . . . ?
N3 Ru1 N5 C5 98.9(5) . . . . ?
N1 Ru1 N5 C5 -20(3) . . . . ?
Ru2 Ru1 N5 C5 10.2(5) . . . . ?
Cl1 Ru1 N5 C5 -167.3(5) . . . . ?
O7 Ru1 N5 C51 98.9(6) . . . . ?
N3 Ru1 N5 C51 -84.6(6) . . . . ?
N1 Ru1 N5 C51 156(2) . . . . ?
Ru2 Ru1 N5 C51 -173.3(5) . . . . ?
Cl1 Ru1 N5 C51 9.2(5) . . . . ?
N4 Ru2 N6 C5 -76.2(5) . . . . ?
O8 Ru2 N6 C5 103.3(5) . . . . ?
N2 Ru2 N6 C5 176(33) . . . . ?
Ru1 Ru2 N6 C5 13.5(5) . . . . ?
N4 Ru2 N6 C61 87.9(5) . . . . ?
O8 Ru2 N6 C61 -92.6(5) . . . . ?
N2 Ru2 N6 C61 -20(7) . . . . ?
Ru1 Ru2 N6 C61 177.6(5) . . . . ?
C21 N2 C1 N1 -176.5(7) . . . . ?
Ru2 N2 C1 N1 -8.4(10) . . . . ?
C11 N1 C1 N2 176.3(7) . . . . ?
Ru1 N1 C1 N2 -5.5(10) . . . . ?
C31 N3 C3 N4 172.6(7) . . . . ?
Ru1 N3 C3 N4 -9.9(9) . . . . ?
C41 N4 C3 N3 170.3(7) . . . . ?
Ru2 N4 C3 N3 -4.6(9) . . . . ?
C61 N6 C5 N5 -173.0(6) . . . . ?
Ru2 N6 C5 N5 -8.8(9) . . . . ?
C51 N5 C5 N6 -179.7(6) . . . . ?
Ru1 N5 C5 N6 -2.8(9) . . . . ?
Ru1 O7 C8 O8 -7.3(9) . . . . ?
Ru1 O7 C8 C81 172.9(5) . . . . ?
Ru2 O8 C8 O7 -3.2(9) . . . . ?
Ru2 O8 C8 C81 176.6(5) . . . . ?
C1 N1 C11 C16 45.6(10) . . . . ?
Ru1 N1 C11 C16 -132.6(6) . . . . ?
C1 N1 C11 C12 -133.6(7) . . . . ?
Ru1 N1 C11 C12 48.2(9) . . . . ?
C16 C11 C12 C13 4.3(12) . . . . ?
N1 C11 C12 C13 -176.4(7) . . . . ?
C11 C12 C13 C14 -4.3(13) . . . . ?
C11 C12 C13 Cl13 174.8(6) . . . . ?
C12 C13 C14 C15 2.3(13) . . . . ?
Cl13 C13 C14 C15 -176.8(7) . . . . ?
C13 C14 C15 C16 -0.3(13) . . . . ?
C13 C14 C15 Cl15 -178.5(7) . . . . ?
C12 C11 C16 C15 -2.5(12) . . . . ?
N1 C11 C16 C15 178.4(7) . . . . ?
C14 C15 C16 C11 0.4(13) . . . . ?
Cl15 C15 C16 C11 178.6(6) . . . . ?
C1 N2 C21 C22 -108.2(8) . . . . ?
Ru2 N2 C21 C22 84.0(8) . . . . ?
C1 N2 C21 C26 73.2(10) . . . . ?
Ru2 N2 C21 C26 -94.6(8) . . . . ?
C26 C21 C22 C23 -0.6(11) . . . . ?
N2 C21 C22 C23 -179.2(7) . . . . ?
C21 C22 C23 C24 -1.8(12) . . . . ?
C21 C22 C23 Cl23 -178.5(6) . . . . ?
C22 C23 C24 C25 3.0(12) . . . . ?
Cl23 C23 C24 C25 179.7(6) . . . . ?
C23 C24 C25 C26 -1.8(13) . . . . ?
C23 C24 C25 Cl25 177.6(6) . . . . ?
C22 C21 C26 C25 1.7(12) . . . . ?
N2 C21 C26 C25 -179.7(7) . . . . ?
C24 C25 C26 C21 -0.5(13) . . . . ?
Cl25 C25 C26 C21 -179.9(6) . . . . ?
C3 N3 C31 C36 47.0(9) . . . . ?
Ru1 N3 C31 C36 -130.2(6) . . . . ?
C3 N3 C31 C32 -131.8(7) . . . . ?
Ru1 N3 C31 C32 50.9(9) . . . . ?
C36 C31 C32 C33 -0.7(11) . . . . ?
N3 C31 C32 C33 178.1(7) . . . . ?
C31 C32 C33 C34 -0.4(12) . . . . ?
C31 C32 C33 Cl36 -177.4(6) . . . . ?
C32 C33 C34 C35 0.8(13) . . . . ?
Cl36 C33 C34 C35 177.7(6) . . . . ?
C33 C34 C35 C36 0.0(13) . . . . ?
C33 C34 C35 Cl35 178.2(6) . . . . ?
C32 C31 C36 C35 1.5(11) . . . . ?
N3 C31 C36 C35 -177.3(7) . . . . ?
C34 C35 C36 C31 -1.2(12) . . . . ?
Cl35 C35 C36 C31 -179.3(6) . . . . ?
C3 N4 C41 C46 145.8(7) . . . . ?
Ru2 N4 C41 C46 -39.4(8) . . . . ?
C3 N4 C41 C42 -34.8(10) . . . . ?
Ru2 N4 C41 C42 139.9(6) . . . . ?
C46 C41 C42 C43 -1.1(10) . . . . ?
N4 C41 C42 C43 179.6(6) . . . . ?
C41 C42 C43 C44 -0.6(11) . . . . ?
C41 C42 C43 Cl43 -178.4(5) . . . . ?
C42 C43 C44 C45 1.4(12) . . . . ?
Cl43 C43 C44 C45 179.1(6) . . . . ?
C43 C44 C45 C46 -0.4(12) . . . . ?
C43 C44 C45 Cl45 -177.7(6) . . . . ?
C42 C41 C46 C45 2.0(11) . . . . ?
N4 C41 C46 C45 -178.6(6) . . . . ?
C44 C45 C46 C41 -1.3(12) . . . . ?
Cl45 C45 C46 C41 176.1(6) . . . . ?
C5 N5 C51 C56 -132.5(7) . . . . ?
Ru1 N5 C51 C56 50.8(8) . . . . ?
C5 N5 C51 C52 44.0(9) . . . . ?
Ru1 N5 C51 C52 -132.7(6) . . . . ?
C56 C51 C52 C53 1.3(10) . . . . ?
N5 C51 C52 C53 -175.1(6) . . . . ?
C51 C52 C53 C54 -1.1(11) . . . . ?
C51 C52 C53 Cl53 176.3(5) . . . . ?
C52 C53 C54 C55 -0.3(12) . . . . ?
Cl53 C53 C54 C55 -177.6(6) . . . . ?
C53 C54 C55 C56 1.5(12) . . . . ?
C53 C54 C55 Cl55 -179.7(6) . . . . ?
C54 C55 C56 C51 -1.2(11) . . . . ?
Cl55 C55 C56 C51 179.9(5) . . . . ?
C52 C51 C56 C55 -0.2(10) . . . . ?
N5 C51 C56 C55 176.3(6) . . . . ?
C5 N6 C61 C62 45.4(9) . . . . ?
Ru2 N6 C61 C62 -118.5(6) . . . . ?
C5 N6 C61 C66 -139.1(7) . . . . ?
Ru2 N6 C61 C66 57.0(8) . . . . ?
C66 C61 C62 C63 1.6(11) . . . . ?
N6 C61 C62 C63 177.0(6) . . . . ?
C61 C62 C63 C64 -0.8(11) . . . . ?
C61 C62 C63 Cl63 -178.3(5) . . . . ?
C62 C63 C64 C65 -0.9(12) . . . . ?
Cl63 C63 C64 C65 176.7(6) . . . . ?
C63 C64 C65 C66 1.7(13) . . . . ?
C63 C64 C65 Cl65 179.6(6) . . . . ?
C64 C65 C66 C61 -0.9(13) . . . . ?
Cl65 C65 C66 C61 -178.7(6) . . . . ?
C62 C61 C66 C65 -0.8(11) . . . . ?
N6 C61 C66 C65 -176.3(7) . . . . ?
O7 C8 C81 C85 -13.5(11) . . . . ?
O8 C8 C81 C85 166.6(7) . . . . ?
O7 C8 C81 C82 170.4(7) . . . . ?
O8 C8 C81 C82 -9.5(11) . . . . ?
O7 C8 C81 Fe1 -102.5(7) . . . . ?
O8 C8 C81 Fe1 77.6(8) . . . . ?
C88 Fe1 C81 C85 160.9(9) . . . . ?
C89 Fe1 C81 C85 -45.4(11) . . . . ?
C87 Fe1 C81 C85 -163.5(5) . . . . ?
C82 Fe1 C81 C85 118.9(6) . . . . ?
C86 Fe1 C81 C85 -121.8(5) . . . . ?
C84 Fe1 C81 C85 37.9(5) . . . . ?
C810 Fe1 C81 C85 -79.3(5) . . . . ?
C83 Fe1 C81 C85 81.5(5) . . . . ?
C88 Fe1 C81 C82 42.0(11) . . . . ?
C89 Fe1 C81 C82 -164.3(8) . . . . ?
C85 Fe1 C81 C82 -118.9(6) . . . . ?
C87 Fe1 C81 C82 77.6(6) . . . . ?
C86 Fe1 C81 C82 119.3(5) . . . . ?
C84 Fe1 C81 C82 -81.0(5) . . . . ?
C810 Fe1 C81 C82 161.8(5) . . . . ?
C83 Fe1 C81 C82 -37.4(4) . . . . ?
C88 Fe1 C81 C8 -77.1(12) . . . . ?
C89 Fe1 C81 C8 76.6(11) . . . . ?
C85 Fe1 C81 C8 122.0(8) . . . . ?
C87 Fe1 C81 C8 -41.5(8) . . . . ?
C82 Fe1 C81 C8 -119.1(8) . . . . ?
C86 Fe1 C81 C8 0.2(7) . . . . ?
C84 Fe1 C81 C8 159.9(7) . . . . ?
C810 Fe1 C81 C8 42.7(8) . . . . ?
C83 Fe1 C81 C8 -156.5(7) . . . . ?
C85 C81 C82 C83 -0.2(9) . . . . ?
C8 C81 C82 C83 176.6(7) . . . . ?
Fe1 C81 C82 C83 60.0(5) . . . . ?
C85 C81 C82 Fe1 -60.2(5) . . . . ?
C8 C81 C82 Fe1 116.6(7) . . . . ?
C88 Fe1 C82 C83 77.7(6) . . . . ?
C81 Fe1 C82 C83 -118.7(6) . . . . ?
C89 Fe1 C82 C83 47.3(10) . . . . ?
C85 Fe1 C82 C83 -81.0(5) . . . . ?
C87 Fe1 C82 C83 119.9(5) . . . . ?
C86 Fe1 C82 C83 160.7(5) . . . . ?
C84 Fe1 C82 C83 -37.3(5) . . . . ?
C810 Fe1 C82 C83 -168.1(9) . . . . ?
C88 Fe1 C82 C81 -163.6(5) . . . . ?
C89 Fe1 C82 C81 166.0(8) . . . . ?
C85 Fe1 C82 C81 37.7(4) . . . . ?
C87 Fe1 C82 C81 -121.4(5) . . . . ?
C86 Fe1 C82 C81 -80.6(5) . . . . ?
C84 Fe1 C82 C81 81.5(5) . . . . ?
C810 Fe1 C82 C81 -49.4(11) . . . . ?
C83 Fe1 C82 C81 118.7(6) . . . . ?
C81 C82 C83 C84 0.0(9) . . . . ?
Fe1 C82 C83 C84 58.8(5) . . . . ?
C81 C82 C83 Fe1 -58.9(5) . . . . ?
C88 Fe1 C83 C82 -119.8(5) . . . . ?
C81 Fe1 C83 C82 38.6(5) . . . . ?
C89 Fe1 C83 C82 -160.4(5) . . . . ?
C85 Fe1 C83 C82 82.5(5) . . . . ?
C87 Fe1 C83 C82 -77.9(6) . . . . ?
C86 Fe1 C83 C82 -47.4(10) . . . . ?
C84 Fe1 C83 C82 120.0(7) . . . . ?
C810 Fe1 C83 C82 168.6(8) . . . . ?
C88 Fe1 C83 C84 120.2(5) . . . . ?
C81 Fe1 C83 C84 -81.4(5) . . . . ?
C89 Fe1 C83 C84 79.5(5) . . . . ?
C85 Fe1 C83 C84 -37.5(4) . . . . ?
C87 Fe1 C83 C84 162.0(5) . . . . ?
C82 Fe1 C83 C84 -120.0(7) . . . . ?
C86 Fe1 C83 C84 -167.5(8) . . . . ?
C810 Fe1 C83 C84 48.5(11) . . . . ?
C82 C83 C84 C85 0.3(9) . . . . ?
Fe1 C83 C84 C85 59.1(5) . . . . ?
C82 C83 C84 Fe1 -58.8(6) . . . . ?
C88 Fe1 C84 C83 -77.5(6) . . . . ?
C81 Fe1 C84 C83 81.7(5) . . . . ?
C89 Fe1 C84 C83 -119.4(5) . . . . ?
C85 Fe1 C84 C83 119.6(6) . . . . ?
C87 Fe1 C84 C83 -44.1(11) . . . . ?
C82 Fe1 C84 C83 36.9(4) . . . . ?
C86 Fe1 C84 C83 165.7(9) . . . . ?
C810 Fe1 C84 C83 -161.3(5) . . . . ?
C88 Fe1 C84 C85 162.9(5) . . . . ?
C81 Fe1 C84 C85 -37.9(5) . . . . ?
C89 Fe1 C84 C85 121.0(5) . . . . ?
C87 Fe1 C84 C85 -163.7(8) . . . . ?
C82 Fe1 C84 C85 -82.7(5) . . . . ?
C86 Fe1 C84 C85 46.2(11) . . . . ?
C810 Fe1 C84 C85 79.2(6) . . . . ?
C83 Fe1 C84 C85 -119.6(6) . . . . ?
C82 C81 C85 C84 0.3(8) . . . . ?
C8 C81 C85 C84 -176.3(7) . . . . ?
Fe1 C81 C85 C84 -59.6(5) . . . . ?
C82 C81 C85 Fe1 60.0(5) . . . . ?
C8 C81 C85 Fe1 -116.7(7) . . . . ?
C83 C84 C85 C81 -0.4(8) . . . . ?
Fe1 C84 C85 C81 59.1(5) . . . . ?
C83 C84 C85 Fe1 -59.4(5) . . . . ?
C88 Fe1 C85 C81 -161.4(10) . . . . ?
C89 Fe1 C85 C81 162.9(5) . . . . ?
C87 Fe1 C85 C81 43.3(12) . . . . ?
C82 Fe1 C85 C81 -38.4(5) . . . . ?
C86 Fe1 C85 C81 78.0(6) . . . . ?
C84 Fe1 C85 C81 -118.9(7) . . . . ?
C810 Fe1 C85 C81 120.5(5) . . . . ?
C83 Fe1 C85 C81 -81.5(5) . . . . ?
C88 Fe1 C85 C84 -42.5(12) . . . . ?
C81 Fe1 C85 C84 118.9(7) . . . . ?
C89 Fe1 C85 C84 -78.3(6) . . . . ?
C87 Fe1 C85 C84 162.2(10) . . . . ?
C82 Fe1 C85 C84 80.5(5) . . . . ?
C86 Fe1 C85 C84 -163.1(5) . . . . ?
C810 Fe1 C85 C84 -120.6(5) . . . . ?
C83 Fe1 C85 C84 37.4(5) . . . . ?
C88 Fe1 C86 C87 37.8(5) . . . . ?
C81 Fe1 C86 C87 -120.0(5) . . . . ?
C89 Fe1 C86 C87 81.2(5) . . . . ?
C85 Fe1 C86 C87 -162.2(5) . . . . ?
C82 Fe1 C86 C87 -76.5(6) . . . . ?
C84 Fe1 C86 C87 163.1(9) . . . . ?
C810 Fe1 C86 C87 119.3(7) . . . . ?
C83 Fe1 C86 C87 -42.1(11) . . . . ?
C88 Fe1 C86 C810 -81.4(5) . . . . ?
C81 Fe1 C86 C810 120.8(5) . . . . ?
C89 Fe1 C86 C810 -38.1(5) . . . . ?
C85 Fe1 C86 C810 78.5(6) . . . . ?
C87 Fe1 C86 C810 -119.3(7) . . . . ?
C82 Fe1 C86 C810 164.3(5) . . . . ?
C84 Fe1 C86 C810 43.8(11) . . . . ?
C83 Fe1 C86 C810 -161.3(8) . . . . ?
C810 C86 C87 C88 1.0(10) . . . . ?
Fe1 C86 C87 C88 -58.6(6) . . . . ?
C810 C86 C87 Fe1 59.6(6) . . . . ?
C88 Fe1 C87 C86 -119.5(8) . . . . ?
C81 Fe1 C87 C86 79.1(6) . . . . ?
C89 Fe1 C87 C86 -81.7(5) . . . . ?
C85 Fe1 C87 C86 46.8(12) . . . . ?
C82 Fe1 C87 C86 121.6(5) . . . . ?
C84 Fe1 C87 C86 -165.1(8) . . . . ?
C810 Fe1 C87 C86 -37.9(5) . . . . ?
C83 Fe1 C87 C86 162.7(5) . . . . ?
C81 Fe1 C87 C88 -161.3(6) . . . . ?
C89 Fe1 C87 C88 37.8(6) . . . . ?
C85 Fe1 C87 C88 166.3(9) . . . . ?
C82 Fe1 C87 C88 -118.9(6) . . . . ?
C86 Fe1 C87 C88 119.5(8) . . . . ?
C84 Fe1 C87 C88 -45.6(12) . . . . ?
C810 Fe1 C87 C88 81.6(6) . . . . ?
C83 Fe1 C87 C88 -77.8(7) . . . . ?
C86 C87 C88 C89 -1.2(10) . . . . ?
Fe1 C87 C88 C89 -60.6(6) . . . . ?
C86 C87 C88 Fe1 59.4(6) . . . . ?
C81 Fe1 C88 C89 166.3(8) . . . . ?
C85 Fe1 C88 C89 -49.0(12) . . . . ?
C87 Fe1 C88 C89 118.2(8) . . . . ?
C82 Fe1 C88 C89 -162.4(5) . . . . ?
C86 Fe1 C88 C89 81.2(6) . . . . ?
C84 Fe1 C88 C89 -80.2(6) . . . . ?
C810 Fe1 C88 C89 37.2(5) . . . . ?
C83 Fe1 C88 C89 -121.5(5) . . . . ?
C81 Fe1 C88 C87 48.1(13) . . . . ?
C89 Fe1 C88 C87 -118.2(8) . . . . ?
C85 Fe1 C88 C87 -167.2(9) . . . . ?
C82 Fe1 C88 C87 79.3(7) . . . . ?
C86 Fe1 C88 C87 -37.0(6) . . . . ?
C84 Fe1 C88 C87 161.6(6) . . . . ?
C810 Fe1 C88 C87 -81.1(6) . . . . ?
C83 Fe1 C88 C87 120.2(6) . . . . ?
C87 C88 C89 C810 0.9(9) . . . . ?
Fe1 C88 C89 C810 -59.7(6) . . . . ?
C87 C88 C89 Fe1 60.6(6) . . . . ?
C81 Fe1 C89 C88 -165.7(8) . . . . ?
C85 Fe1 C89 C88 160.4(5) . . . . ?
C87 Fe1 C89 C88 -38.5(6) . . . . ?
C82 Fe1 C89 C88 42.1(11) . . . . ?
C86 Fe1 C89 C88 -81.9(6) . . . . ?
C84 Fe1 C89 C88 118.3(6) . . . . ?
C810 Fe1 C89 C88 -120.2(8) . . . . ?
C83 Fe1 C89 C88 76.2(6) . . . . ?
C88 Fe1 C89 C810 120.2(8) . . . . ?
C81 Fe1 C89 C810 -45.5(11) . . . . ?
C85 Fe1 C89 C810 -79.4(6) . . . . ?
C87 Fe1 C89 C810 81.7(6) . . . . ?
C82 Fe1 C89 C810 162.3(7) . . . . ?
C86 Fe1 C89 C810 38.3(5) . . . . ?
C84 Fe1 C89 C810 -121.5(5) . . . . ?
C83 Fe1 C89 C810 -163.6(5) . . . . ?
C88 C89 C810 C86 -0.3(9) . . . . ?
Fe1 C89 C810 C86 -59.4(5) . . . . ?
C88 C89 C810 Fe1 59.1(6) . . . . ?
C87 C86 C810 C89 -0.5(9) . . . . ?
Fe1 C86 C810 C89 59.1(5) . . . . ?
C87 C86 C810 Fe1 -59.6(6) . . . . ?
C88 Fe1 C810 C89 -36.8(5) . . . . ?
C81 Fe1 C810 C89 162.8(5) . . . . ?
C85 Fe1 C810 C89 120.3(5) . . . . ?
C87 Fe1 C810 C89 -81.0(6) . . . . ?
C82 Fe1 C810 C89 -160.0(8) . . . . ?
C86 Fe1 C810 C89 -118.3(7) . . . . ?
C84 Fe1 C810 C89 77.8(6) . . . . ?
C83 Fe1 C810 C89 41.9(12) . . . . ?
C88 Fe1 C810 C86 81.5(5) . . . . ?
C81 Fe1 C810 C86 -78.9(6) . . . . ?
C89 Fe1 C810 C86 118.3(7) . . . . ?
C85 Fe1 C810 C86 -121.5(5) . . . . ?
C87 Fe1 C810 C86 37.2(5) . . . . ?
C82 Fe1 C810 C86 -41.7(11) . . . . ?
C84 Fe1 C810 C86 -163.9(5) . . . . ?
C83 Fe1 C810 C86 160.2(8) . . . . ?
